data_4501399
loop_
_publ_author_name
'Dai, Fangna'
'Sun, Di'
'Sun, Daofeng'

_publ_section_title
;
 Three 3D Lanthanide--Organic Frameworks Based on Novel Flexible
 Multicarboxylates: From ssa to rtl Topologies
;
_journal_issue 12
_journal_name_full 'Crystal Growth &amp; Design'
_journal_page_first 5670
_journal_paper_doi 10.1021/cg201210p
_journal_volume 11
_journal_year 2011
_chemical_formula_sum 'C30 H32 Er N O7 S2'
_chemical_formula_weight 749.95
_chemical_name_systematic
; 
 ? 
;
_space_group_IT_number 14
_symmetry_space_group_name_Hall '-P 2yn'
_symmetry_space_group_name_H-M 'P 1 21/n 1'
_atom_sites_solution_hydrogens geom
_atom_sites_solution_primary direct
_atom_sites_solution_secondary difmap
_audit_creation_method SHELXL-97
_cell_angle_alpha 90.00
_cell_angle_beta 92.7870(10)
_cell_angle_gamma 90.00
_cell_formula_units_Z 4
_cell_length_a 9.0068(4)
_cell_length_b 22.9837(9)
_cell_length_c 14.8035(6)
_cell_measurement_temperature 273(2)
_cell_volume 3060.8(2)
_computing_structure_refinement 'SHELXL-97 (Sheldrick, 1997)'
_computing_structure_solution 'SHELXS-97 (Sheldrick, 1990)'
_diffrn_ambient_temperature 273(2)
_diffrn_measured_fraction_theta_full 0.998
_diffrn_measured_fraction_theta_max 0.998
_diffrn_radiation_monochromator graphite
_diffrn_radiation_source 'fine-focus sealed tube'
_diffrn_radiation_type MoK\a
_diffrn_radiation_wavelength 0.71073
_diffrn_reflns_av_R_equivalents 0.0236
_diffrn_reflns_av_sigmaI/netI 0.0277
_diffrn_reflns_limit_h_max 9
_diffrn_reflns_limit_h_min -10
_diffrn_reflns_limit_k_max 27
_diffrn_reflns_limit_k_min -22
_diffrn_reflns_limit_l_max 17
_diffrn_reflns_limit_l_min -13
_diffrn_reflns_number 15054
_diffrn_reflns_theta_full 25.00
_diffrn_reflns_theta_max 25.00
_diffrn_reflns_theta_min 1.77
_exptl_absorpt_coefficient_mu 2.924
_exptl_absorpt_correction_T_max 0.7586
_exptl_absorpt_correction_T_min 0.7586
_exptl_crystal_density_diffrn 1.627
_exptl_crystal_density_method 'not measured'
_exptl_crystal_F_000 1500
_exptl_crystal_size_max 0.10
_exptl_crystal_size_mid 0.10
_exptl_crystal_size_min 0.10
_refine_diff_density_max 0.991
_refine_diff_density_min -0.484
_refine_diff_density_rms 0.081
_refine_ls_extinction_method none
_refine_ls_goodness_of_fit_ref 1.001
_refine_ls_hydrogen_treatment mixed
_refine_ls_matrix_type full
_refine_ls_number_parameters 370
_refine_ls_number_reflns 5383
_refine_ls_number_restraints 12
_refine_ls_restrained_S_all 1.024
_refine_ls_R_factor_all 0.0315
_refine_ls_R_factor_gt 0.0259
_refine_ls_shift/su_max 0.002
_refine_ls_shift/su_mean 0.000
_refine_ls_structure_factor_coef Fsqd
_refine_ls_weighting_details 'calc w=1/[\s^2^(Fo^2^)+(0.0318P)^2^+4.3727P] where P=(Fo^2^+2Fc^2^)/3'
_refine_ls_weighting_scheme calc
_refine_ls_wR_factor_gt 0.0624
_refine_ls_wR_factor_ref 0.0657
_reflns_number_gt 4736
_reflns_number_total 5383
_reflns_threshold_expression >2sigma(I)
_cod_data_source_file cg201210p_si_001.cif
_cod_data_source_block p2
_cod_database_code 4501399

loop_
_symmetry_equiv_pos_as_xyz
'x, y, z'
'-x+1/2, y+1/2, -z+1/2'
'-x, -y, -z'
'x-1/2, -y-1/2, z-1/2'

loop_
_atom_site_label
_atom_site_type_symbol
_atom_site_fract_x
_atom_site_fract_y
_atom_site_fract_z
_atom_site_U_iso_or_equiv
_atom_site_adp_type
_atom_site_occupancy
_atom_site_symmetry_multiplicity
_atom_site_calc_flag
_atom_site_refinement_flags
Er1 Er 0.789837(17) 0.018398(8) 0.996045(10) 0.02765(7) Uani 1 1 d .
C1 C 1.0195(4) 0.04395(17) 0.8302(2) 0.0297(8) Uani 1 1 d .
C2 C 1.0301(4) 0.05623(15) 0.7309(2) 0.0255(8) Uani 1 1 d .
C3 C 1.1366(4) 0.02549(17) 0.6853(3) 0.0338(9) Uani 1 1 d .
H3B H 1.2000 0.0004 0.7179 0.041 Uiso 1 1 calc R
C4 C 1.1508(5) 0.03106(18) 0.5940(3) 0.0408(10) Uani 1 1 d .
H4B H 1.2216 0.0095 0.5649 0.049 Uiso 1 1 calc R
C5 C 1.0594(5) 0.06883(19) 0.5462(3) 0.0438(11) Uani 1 1 d .
H5A H 1.0679 0.0727 0.4842 0.053 Uiso 1 1 calc R
C6 C 0.9540(5) 0.10133(17) 0.5895(3) 0.0360(9) Uani 1 1 d .
H6A H 0.8941 0.1273 0.5562 0.043 Uiso 1 1 calc R
C7 C 0.9366(4) 0.09570(15) 0.6823(2) 0.0269(8) Uani 1 1 d .
C8 C 0.7216(5) 0.18289(19) 0.6515(3) 0.0438(10) Uani 1 1 d .
H8A H 0.7969 0.2065 0.6244 0.053 Uiso 1 1 calc R
H8B H 0.6735 0.1590 0.6046 0.053 Uiso 1 1 calc R
C9 C 0.6088(5) 0.22135(17) 0.6945(3) 0.0386(10) Uani 1 1 d .
C10 C 0.6490(4) 0.27741(17) 0.7240(3) 0.0371(9) Uani 1 1 d .
C11 C 0.8080(5) 0.2980(2) 0.7202(4) 0.0583(13) Uani 1 1 d .
H11A H 0.8161 0.3369 0.7434 0.088 Uiso 1 1 calc R
H11B H 0.8370 0.2974 0.6586 0.088 Uiso 1 1 calc R
H11C H 0.8719 0.2727 0.7560 0.088 Uiso 1 1 calc R
C12 C 0.5423(4) 0.31390(17) 0.7594(3) 0.0354(9) Uani 1 1 d .
C13 C 0.5846(6) 0.37513(19) 0.7879(3) 0.0557(13) Uani 1 1 d .
H13A H 0.4997 0.3943 0.8110 0.083 Uiso 1 1 calc R
H13B H 0.6179 0.3962 0.7368 0.083 Uiso 1 1 calc R
H13C H 0.6630 0.3737 0.8342 0.083 Uiso 1 1 calc R
C14 C 0.3982(4) 0.29360(17) 0.7678(3) 0.0390(10) Uani 1 1 d .
C15 C 0.3576(5) 0.2375(2) 0.7389(4) 0.0535(13) Uani 1 1 d .
C16 C 0.1996(6) 0.2155(3) 0.7472(6) 0.106(3) Uani 1 1 d .
H16A H 0.1919 0.1765 0.7242 0.159 Uiso 1 1 calc R
H16B H 0.1319 0.2403 0.7131 0.159 Uiso 1 1 calc R
H16C H 0.1754 0.2158 0.8097 0.159 Uiso 1 1 calc R
C17 C 0.4645(5) 0.20101(19) 0.7029(4) 0.0526(13) Uani 1 1 d .
C18 C 0.4219(7) 0.1393(2) 0.6747(6) 0.098(3) Uani 1 1 d .
H18A H 0.5062 0.1202 0.6508 0.147 Uiso 1 1 calc R
H18B H 0.3422 0.1406 0.6293 0.147 Uiso 1 1 calc R
H18C H 0.3902 0.1182 0.7264 0.147 Uiso 1 1 calc R
C19 C 0.2845(5) 0.33156(19) 0.8114(3) 0.0451(11) Uani 1 1 d .
H19A H 0.3317 0.3548 0.8593 0.054 Uiso 1 1 calc R
H19B H 0.2083 0.3077 0.8370 0.054 Uiso 1 1 calc R
C20 C 0.0706(4) 0.41933(16) 0.7808(2) 0.0280(8) Uani 1 1 d .
C21 C -0.0146(4) 0.46241(16) 0.7344(2) 0.0259(8) Uani 1 1 d .
C22 C 0.0047(4) 0.47927(16) 0.6374(2) 0.0285(8) Uani 1 1 d .
C23 C -0.1209(4) 0.49288(17) 0.7810(3) 0.0323(9) Uani 1 1 d .
H23A H -0.1790 0.5206 0.7502 0.039 Uiso 1 1 calc R
C24 C -0.1421(5) 0.48301(18) 0.8708(3) 0.0408(10) Uani 1 1 d .
H24A H -0.2132 0.5041 0.9005 0.049 Uiso 1 1 calc R
C25 C -0.0573(5) 0.44175(19) 0.9166(3) 0.0418(10) Uani 1 1 d .
H25A H -0.0707 0.4349 0.9776 0.050 Uiso 1 1 calc R
C26 C 0.0476(5) 0.41058(18) 0.8720(3) 0.0380(9) Uani 1 1 d .
H26A H 0.1046 0.3829 0.9038 0.046 Uiso 1 1 calc R
C27 C 0.6352(8) 0.1441(3) 0.9839(4) 0.0768(18) Uani 1 1 d .
H27A H 0.5470 0.1232 0.9855 0.092 Uiso 1 1 calc R
C28 C 0.4835(11) 0.2298(4) 0.9837(6) 0.163(4) Uani 1 1 d U
H28A H 0.4073 0.2008 0.9865 0.244 Uiso 1 1 calc R
H28B H 0.4662 0.2529 0.9302 0.244 Uiso 1 1 calc R
H28C H 0.4817 0.2544 1.0361 0.244 Uiso 1 1 calc R
C29 C 0.7638(12) 0.2344(4) 0.9750(6) 0.140(3) Uani 1 1 d U
H29A H 0.8463 0.2080 0.9742 0.209 Uiso 1 1 calc R
H29B H 0.7762 0.2598 1.0263 0.209 Uiso 1 1 calc R
H29C H 0.7594 0.2571 0.9205 0.209 Uiso 1 1 calc R
C30 C 1.1105(6) 0.0968(2) 1.0465(3) 0.0542(12) Uani 1 1 d .
H30A H 1.0768 0.1347 1.0535 0.065 Uiso 1 1 calc R
N1 N 0.6275(9) 0.2017(3) 0.9810(4) 0.107(2) Uani 1 1 d .
O1 O 0.7508(4) 0.11736(14) 0.9846(2) 0.0558(9) Uani 1 1 d .
O2 O 1.0191(3) 0.05576(12) 1.04456(18) 0.0394(7) Uani 1 1 d .
O3 O 1.2458(4) 0.08792(16) 1.0393(3) 0.0706(11) Uani 1 1 d .
O4 O -0.0889(3) 0.51299(13) 0.60014(18) 0.0402(7) Uani 1 1 d .
O5 O 0.1161(3) 0.45984(13) 0.59980(17) 0.0375(6) Uani 1 1 d .
O6 O 1.1380(3) 0.03000(14) 0.87232(18) 0.0441(7) Uani 1 1 d .
O7 O 0.8933(3) 0.04685(13) 0.86211(17) 0.0366(6) Uani 1 1 d .
S1 S 0.80579(11) 0.13717(4) 0.74020(7) 0.0363(2) Uani 1 1 d .
S2 S 0.20311(12) 0.37834(5) 0.72301(7) 0.0389(2) Uani 1 1 d .

loop_
_atom_site_aniso_label
_atom_site_aniso_U_11
_atom_site_aniso_U_22
_atom_site_aniso_U_33
_atom_site_aniso_U_23
_atom_site_aniso_U_13
_atom_site_aniso_U_12
Er1 0.02049(10) 0.04072(12) 0.02210(10) 0.00196(7) 0.00473(6) -0.00093(7)
C1 0.027(2) 0.037(2) 0.0259(19) 0.0044(16) 0.0050(16) -0.0009(16)
C2 0.0242(18) 0.0280(19) 0.0249(18) 0.0031(15) 0.0070(14) -0.0017(15)
C3 0.033(2) 0.034(2) 0.035(2) 0.0039(17) 0.0100(17) 0.0069(17)
C4 0.045(3) 0.042(2) 0.037(2) -0.0017(19) 0.0182(19) 0.0077(19)
C5 0.058(3) 0.049(3) 0.025(2) 0.0015(19) 0.0133(19) 0.003(2)
C6 0.044(2) 0.035(2) 0.030(2) 0.0089(17) 0.0014(17) 0.0054(18)
C7 0.0266(19) 0.0273(19) 0.0272(19) 0.0008(15) 0.0054(15) -0.0027(15)
C8 0.046(3) 0.039(2) 0.046(3) 0.001(2) 0.000(2) 0.015(2)
C9 0.036(2) 0.031(2) 0.048(2) -0.0012(18) -0.0045(19) 0.0114(18)
C10 0.033(2) 0.034(2) 0.043(2) 0.0026(18) -0.0029(18) 0.0014(17)
C11 0.042(3) 0.050(3) 0.083(4) 0.001(3) 0.007(3) 0.000(2)
C12 0.035(2) 0.033(2) 0.037(2) -0.0009(17) -0.0045(18) 0.0034(17)
C13 0.060(3) 0.040(3) 0.067(3) -0.011(2) 0.001(3) 0.003(2)
C14 0.033(2) 0.035(2) 0.049(3) 0.0008(19) -0.0033(19) 0.0109(18)
C15 0.028(2) 0.041(3) 0.090(4) -0.010(3) -0.005(2) 0.0040(19)
C16 0.032(3) 0.074(4) 0.213(9) -0.037(5) 0.009(4) -0.005(3)
C17 0.033(2) 0.035(2) 0.089(4) -0.016(2) -0.008(2) 0.0040(19)
C18 0.056(4) 0.048(3) 0.189(8) -0.043(4) -0.004(4) -0.001(3)
C19 0.042(3) 0.044(3) 0.049(3) 0.006(2) 0.005(2) 0.015(2)
C20 0.0223(18) 0.030(2) 0.032(2) -0.0009(16) 0.0044(15) -0.0005(15)
C21 0.0243(18) 0.0298(19) 0.0237(18) -0.0023(15) 0.0040(15) -0.0038(15)
C22 0.0240(19) 0.036(2) 0.0255(19) -0.0013(16) 0.0005(15) -0.0053(16)
C23 0.030(2) 0.033(2) 0.035(2) 0.0017(17) 0.0047(17) 0.0084(16)
C24 0.047(3) 0.047(3) 0.030(2) -0.0006(19) 0.0165(19) 0.012(2)
C25 0.052(3) 0.048(3) 0.026(2) 0.0049(19) 0.0123(19) 0.006(2)
C26 0.044(2) 0.041(2) 0.030(2) 0.0077(18) 0.0047(18) 0.0078(19)
C27 0.096(5) 0.074(4) 0.063(4) 0.019(3) 0.029(3) 0.030(4)
C28 0.200(8) 0.160(7) 0.132(6) 0.040(5) 0.056(6) 0.122(6)
C29 0.194(8) 0.084(5) 0.141(7) -0.003(5) 0.015(6) -0.002(5)
C30 0.050(3) 0.041(3) 0.070(3) -0.006(2) -0.005(2) -0.001(2)
N1 0.175(7) 0.085(4) 0.064(3) 0.019(3) 0.038(4) 0.071(4)
O1 0.065(2) 0.0422(18) 0.062(2) 0.0059(15) 0.0268(17) 0.0115(16)
O2 0.0387(16) 0.0455(17) 0.0335(15) -0.0008(13) -0.0023(12) -0.0095(14)
O3 0.040(2) 0.064(2) 0.107(3) -0.018(2) -0.0065(19) -0.0080(17)
O4 0.0350(16) 0.0584(19) 0.0271(14) 0.0058(13) -0.0008(12) 0.0106(14)
O5 0.0281(14) 0.0583(18) 0.0267(14) 0.0042(13) 0.0086(11) 0.0021(13)
O6 0.0262(15) 0.074(2) 0.0321(15) 0.0184(14) 0.0032(12) 0.0050(14)
O7 0.0269(14) 0.0568(18) 0.0269(14) 0.0098(13) 0.0082(11) 0.0049(13)
S1 0.0366(5) 0.0360(5) 0.0372(5) 0.0024(4) 0.0088(4) 0.0115(4)
S2 0.0370(6) 0.0453(6) 0.0350(5) -0.0012(5) 0.0068(4) 0.0166(5)

loop_
_atom_type_symbol
_atom_type_description
_atom_type_scat_dispersion_real
_atom_type_scat_dispersion_imag
_atom_type_scat_source
C C 0.0033 0.0016 'International Tables Vol C Tables 4.2.6.8 and 6.1.1.4'
H H 0.0000 0.0000 'International Tables Vol C Tables 4.2.6.8 and 6.1.1.4'
N N 0.0061 0.0033 'International Tables Vol C Tables 4.2.6.8 and 6.1.1.4'
O O 0.0106 0.0060 'International Tables Vol C Tables 4.2.6.8 and 6.1.1.4'
S S 0.1246 0.1234 'International Tables Vol C Tables 4.2.6.8 and 6.1.1.4'
Er Er -0.2586 4.9576 'International Tables Vol C Tables 4.2.6.8 and 6.1.1.4'

loop_
_geom_angle_atom_site_label_1
_geom_angle_atom_site_label_2
_geom_angle_atom_site_label_3
_geom_angle
_geom_angle_site_symmetry_1
_geom_angle_site_symmetry_3
_geom_angle_publ_flag
O4 Er1 O5 83.23(10) 2_546 4_666 y
O4 Er1 O1 83.86(12) 2_546 . y
O5 Er1 O1 74.24(11) 4_666 . y
O4 Er1 O6 133.76(10) 2_546 3_757 y
O5 Er1 O6 73.38(10) 4_666 3_757 y
O1 Er1 O6 124.92(12) . 3_757 y
O4 Er1 O2 153.27(10) 2_546 . y
O5 Er1 O2 109.71(10) 4_666 . y
O1 Er1 O2 77.74(12) . . y
O6 Er1 O2 72.97(10) 3_757 . y
O4 Er1 O7 79.61(10) 2_546 . y
O5 Er1 O7 145.29(10) 4_666 . y
O1 Er1 O7 74.10(10) . . y
O6 Er1 O7 138.32(9) 3_757 . y
O2 Er1 O7 76.82(9) . . y
O4 Er1 O2 110.47(9) 2_546 3_757 y
O5 Er1 O2 143.35(10) 4_666 3_757 y
O1 Er1 O2 138.95(10) . 3_757 y
O6 Er1 O2 73.00(9) 3_757 3_757 y
O2 Er1 O2 73.48(11) . 3_757 y
O7 Er1 O2 71.31(9) . 3_757 y
O4 Er1 O3 74.00(11) 2_546 3_757 y
O5 Er1 O3 105.43(12) 4_666 3_757 y
O1 Er1 O3 157.66(13) . 3_757 y
O6 Er1 O3 74.68(12) 3_757 3_757 y
O2 Er1 O3 121.80(11) . 3_757 y
O7 Er1 O3 98.51(12) . 3_757 y
O2 Er1 O3 51.26(10) 3_757 3_757 y
O4 Er1 C30 93.47(12) 2_546 3_757 ?
O5 Er1 C30 125.18(13) 4_666 3_757 ?
O1 Er1 C30 160.06(13) . 3_757 ?
O6 Er1 C30 70.33(13) 3_757 3_757 ?
O2 Er1 C30 97.25(12) . 3_757 ?
O7 Er1 C30 85.98(12) . 3_757 ?
O2 Er1 C30 25.75(11) 3_757 3_757 ?
O3 Er1 C30 25.61(12) 3_757 3_757 ?
O4 Er1 Er1 139.57(7) 2_546 3_757 ?
O5 Er1 Er1 136.27(7) 4_666 3_757 ?
O1 Er1 Er1 111.25(9) . 3_757 ?
O6 Er1 Er1 68.59(7) 3_757 3_757 ?
O2 Er1 Er1 38.49(7) . 3_757 ?
O7 Er1 Er1 69.85(6) . 3_757 ?
O2 Er1 Er1 34.99(6) 3_757 3_757 ?
O3 Er1 Er1 84.77(8) 3_757 3_757 ?
C30 Er1 Er1 59.39(10) 3_757 3_757 ?
O6 C1 O7 126.4(3) . . ?
O6 C1 C2 116.2(3) . . ?
O7 C1 C2 117.4(3) . . ?
C3 C2 C7 119.2(3) . . ?
C3 C2 C1 117.2(3) . . ?
C7 C2 C1 123.6(3) . . ?
C4 C3 C2 122.0(4) . . ?
C4 C3 H3B 119.0 . . ?
C2 C3 H3B 119.0 . . ?
C5 C4 C3 119.1(4) . . ?
C5 C4 H4B 120.5 . . ?
C3 C4 H4B 120.5 . . ?
C4 C5 C6 120.7(4) . . ?
C4 C5 H5A 119.7 . . ?
C6 C5 H5A 119.7 . . ?
C5 C6 C7 121.1(4) . . ?
C5 C6 H6A 119.5 . . ?
C7 C6 H6A 119.5 . . ?
C6 C7 C2 117.9(3) . . ?
C6 C7 S1 122.4(3) . . ?
C2 C7 S1 119.7(3) . . ?
C9 C8 S1 107.4(3) . . ?
C9 C8 H8A 110.2 . . ?
S1 C8 H8A 110.2 . . ?
C9 C8 H8B 110.2 . . ?
S1 C8 H8B 110.2 . . ?
H8A C8 H8B 108.5 . . ?
C17 C9 C10 120.6(4) . . ?
C17 C9 C8 119.4(4) . . ?
C10 C9 C8 120.0(4) . . ?
C12 C10 C9 119.8(4) . . ?
C12 C10 C11 119.8(4) . . ?
C9 C10 C11 120.4(4) . . ?
C10 C11 H11A 109.5 . . ?
C10 C11 H11B 109.5 . . ?
H11A C11 H11B 109.5 . . ?
C10 C11 H11C 109.5 . . ?
H11A C11 H11C 109.5 . . ?
H11B C11 H11C 109.5 . . ?
C14 C12 C10 119.6(4) . . ?
C14 C12 C13 120.7(4) . . ?
C10 C12 C13 119.7(4) . . ?
C12 C13 H13A 109.5 . . ?
C12 C13 H13B 109.5 . . ?
H13A C13 H13B 109.5 . . ?
C12 C13 H13C 109.5 . . ?
H13A C13 H13C 109.5 . . ?
H13B C13 H13C 109.5 . . ?
C12 C14 C15 120.7(4) . . ?
C12 C14 C19 119.9(4) . . ?
C15 C14 C19 119.3(4) . . ?
C17 C15 C14 119.5(4) . . ?
C17 C15 C16 119.7(4) . . ?
C14 C15 C16 120.8(4) . . ?
C15 C16 H16A 109.5 . . ?
C15 C16 H16B 109.5 . . ?
H16A C16 H16B 109.5 . . ?
C15 C16 H16C 109.5 . . ?
H16A C16 H16C 109.5 . . ?
H16B C16 H16C 109.5 . . ?
C9 C17 C15 119.7(4) . . ?
C9 C17 C18 120.8(4) . . ?
C15 C17 C18 119.5(4) . . ?
C17 C18 H18A 109.5 . . ?
C17 C18 H18B 109.5 . . ?
H18A C18 H18B 109.5 . . ?
C17 C18 H18C 109.5 . . ?
H18A C18 H18C 109.5 . . ?
H18B C18 H18C 109.5 . . ?
C14 C19 S2 107.0(3) . . ?
C14 C19 H19A 110.3 . . ?
S2 C19 H19A 110.3 . . ?
C14 C19 H19B 110.3 . . ?
S2 C19 H19B 110.3 . . ?
H19A C19 H19B 108.6 . . ?
C26 C20 C21 118.1(3) . . ?
C26 C20 S2 121.8(3) . . ?
C21 C20 S2 120.1(3) . . ?
C23 C21 C20 118.8(3) . . ?
C23 C21 C22 117.1(3) . . ?
C20 C21 C22 124.0(3) . . ?
O5 C22 O4 124.1(3) . . ?
O5 C22 C21 117.6(3) . . ?
O4 C22 C21 118.2(3) . . ?
C24 C23 C21 121.8(4) . . ?
C24 C23 H23A 119.1 . . ?
C21 C23 H23A 119.1 . . ?
C23 C24 C25 119.5(4) . . ?
C23 C24 H24A 120.2 . . ?
C25 C24 H24A 120.2 . . ?
C24 C25 C26 119.9(4) . . ?
C24 C25 H25A 120.1 . . ?
C26 C25 H25A 120.1 . . ?
C25 C26 C20 121.8(4) . . ?
C25 C26 H26A 119.1 . . ?
C20 C26 H26A 119.1 . . ?
O1 C27 N1 123.5(7) . . ?
O1 C27 H27A 118.2 . . ?
N1 C27 H27A 118.2 . . ?
N1 C28 H28A 109.5 . . ?
N1 C28 H28B 109.5 . . ?
H28A C28 H28B 109.5 . . ?
N1 C28 H28C 109.5 . . ?
H28A C28 H28C 109.5 . . ?
H28B C28 H28C 109.5 . . ?
N1 C29 H29A 109.5 . . ?
N1 C29 H29B 109.5 . . ?
H29A C29 H29B 109.5 . . ?
N1 C29 H29C 109.5 . . ?
H29A C29 H29C 109.5 . . ?
H29B C29 H29C 109.5 . . ?
O3 C30 O2 121.4(4) . . ?
O3 C30 Er1 60.9(3) . 3_757 ?
O2 C30 Er1 60.9(2) . 3_757 ?
O3 C30 H30A 119.3 . . ?
O2 C30 H30A 119.3 . . ?
Er1 C30 H30A 173.7 3_757 . ?
C27 N1 C29 118.5(7) . . ?
C27 N1 C28 119.3(8) . . ?
C29 N1 C28 122.2(7) . . ?
C27 O1 Er1 129.1(4) . . ?
C30 O2 Er1 149.5(3) . . ?
C30 O2 Er1 93.4(3) . 3_757 ?
Er1 O2 Er1 106.52(11) . 3_757 ?
C30 O3 Er1 93.5(3) . 3_757 ?
C22 O4 Er1 144.6(3) . 2_556 ?
C22 O5 Er1 143.5(3) . 4_565 ?
C1 O6 Er1 137.9(2) . 3_757 ?
C1 O7 Er1 135.6(2) . . ?
C7 S1 C8 103.04(18) . . ?
C20 S2 C19 102.97(19) . . ?

loop_
_geom_bond_atom_site_label_1
_geom_bond_atom_site_label_2
_geom_bond_distance
_geom_bond_site_symmetry_2
_geom_bond_publ_flag
Er1 O4 2.251(3) 2_546 y
Er1 O5 2.301(3) 4_666 y
Er1 O1 2.306(3) . y
Er1 O6 2.309(3) 3_757 y
Er1 O2 2.318(3) . y
Er1 O7 2.325(2) . y
Er1 O2 2.516(3) 3_757 y
Er1 O3 2.516(4) 3_757 y
Er1 C30 2.875(5) 3_757 ?
Er1 Er1 3.8753(4) 3_757 ?
C1 O6 1.252(5) . ?
C1 O7 1.253(4) . ?
C1 C2 1.505(5) . ?
C2 C3 1.391(5) . ?
C2 C7 1.411(5) . ?
C3 C4 1.370(6) . ?
C3 H3B 0.9300 . ?
C4 C5 1.369(6) . ?
C4 H4B 0.9300 . ?
C5 C6 1.388(6) . ?
C5 H5A 0.9300 . ?
C6 C7 1.396(5) . ?
C6 H6A 0.9300 . ?
C7 S1 1.769(4) . ?
C8 C9 1.511(6) . ?
C8 S1 1.819(4) . ?
C8 H8A 0.9700 . ?
C8 H8B 0.9700 . ?
C9 C17 1.392(6) . ?
C9 C10 1.402(6) . ?
C10 C12 1.396(6) . ?
C10 C11 1.513(6) . ?
C11 H11A 0.9600 . ?
C11 H11B 0.9600 . ?
C11 H11C 0.9600 . ?
C12 C14 1.391(6) . ?
C12 C13 1.513(6) . ?
C13 H13A 0.9600 . ?
C13 H13B 0.9600 . ?
C13 H13C 0.9600 . ?
C14 C15 1.402(6) . ?
C14 C19 1.513(6) . ?
C15 C17 1.401(6) . ?
C15 C16 1.520(7) . ?
C16 H16A 0.9600 . ?
C16 H16B 0.9600 . ?
C16 H16C 0.9600 . ?
C17 C18 1.523(6) . ?
C18 H18A 0.9600 . ?
C18 H18B 0.9600 . ?
C18 H18C 0.9600 . ?
C19 S2 1.820(4) . ?
C19 H19A 0.9700 . ?
C19 H19B 0.9700 . ?
C20 C26 1.391(5) . ?
C20 C21 1.410(5) . ?
C20 S2 1.772(4) . ?
C21 C23 1.395(5) . ?
C21 C22 1.506(5) . ?
C22 O5 1.253(5) . ?
C22 O4 1.253(5) . ?
C23 C24 1.371(6) . ?
C23 H23A 0.9300 . ?
C24 C25 1.376(6) . ?
C24 H24A 0.9300 . ?
C25 C26 1.380(6) . ?
C25 H25A 0.9300 . ?
C26 H26A 0.9300 . ?
C27 O1 1.209(7) . ?
C27 N1 1.327(8) . ?
C27 H27A 0.9300 . ?
C28 N1 1.451(9) . ?
C28 H28A 0.9600 . ?
C28 H28B 0.9600 . ?
C28 H28C 0.9600 . ?
C29 N1 1.446(11) . ?
C29 H29A 0.9600 . ?
C29 H29B 0.9600 . ?
C29 H29C 0.9600 . ?
C30 O3 1.245(6) . ?
C30 O2 1.251(5) . ?
C30 Er1 2.875(5) 3_757 ?
C30 H30A 0.9300 . ?
O2 Er1 2.516(3) 3_757 ?
O3 Er1 2.516(4) 3_757 ?
O4 Er1 2.251(3) 2_556 ?
O5 Er1 2.301(3) 4_565 ?
O6 Er1 2.309(3) 3_757 ?
